data_1546581
loop_
_publ_author_name
'Xue, Dan'
'Luo, Su-Ping'
'Zhan, Shu-Zhong'

_publ_section_title
;
 A coordinatively saturated nickel complex supported by triazenido
 ligands: a new electrocatalyst for hydrogen generation via
 ligand-centered proton-transfer
;
_journal_issue 16
_journal_name_full 'New Journal of Chemistry'
_journal_page_first 8503
_journal_page_last 8508
_journal_paper_doi 10.1039/C7NJ01705G
_journal_volume 41
_journal_year 2017
_chemical_formula_sum 'C28 H16 N10 Ni S4'
_chemical_formula_weight 679.46
_chemical_name_systematic
; 
 ? 
;
_space_group_IT_number 82
_symmetry_cell_setting tetragonal
_symmetry_space_group_name_Hall 'I -4'
_symmetry_space_group_name_H-M 'I -4'
_atom_sites_solution_hydrogens geom
_atom_sites_solution_primary direct
_atom_sites_solution_secondary difmap
_audit_creation_method SHELXL-97
_audit_update_record
;
2017-05-04 deposited with the CCDC.
2017-07-05 downloaded from the CCDC.
;
_cell_angle_alpha 90.00
_cell_angle_beta 90.00
_cell_angle_gamma 90.00
_cell_formula_units_Z 2
_cell_length_a 10.256(8)
_cell_length_b 10.256(8)
_cell_length_c 13.160(10)
_cell_measurement_reflns_used 1221
_cell_measurement_temperature 113(2)
_cell_measurement_theta_max 24.97
_cell_measurement_theta_min 2.52
_cell_volume 1384.2(19)
_computing_structure_refinement 'SHELXL-97 (Sheldrick, 1997)'
_computing_structure_solution 'SHELXS-97 (Sheldrick, 1990)'
_diffrn_ambient_temperature 113(2)
_diffrn_measured_fraction_theta_full 1.000
_diffrn_measured_fraction_theta_max 1.000
_diffrn_measurement_device_type 'Bruker P4'
_diffrn_measurement_method '\w scans'
_diffrn_radiation_monochromator graphite
_diffrn_radiation_source 'fine-focus sealed tube'
_diffrn_radiation_type MoK\a
_diffrn_radiation_wavelength 0.71073
_diffrn_reflns_av_R_equivalents 0.2740
_diffrn_reflns_av_sigmaI/netI 0.1433
_diffrn_reflns_limit_h_max 12
_diffrn_reflns_limit_h_min -12
_diffrn_reflns_limit_k_max 11
_diffrn_reflns_limit_k_min -12
_diffrn_reflns_limit_l_max 14
_diffrn_reflns_limit_l_min -15
_diffrn_reflns_number 5830
_diffrn_reflns_theta_full 24.97
_diffrn_reflns_theta_max 24.97
_diffrn_reflns_theta_min 2.52
_exptl_absorpt_coefficient_mu 1.044
_exptl_absorpt_correction_T_max 0.9400
_exptl_absorpt_correction_T_min 0.8850
_exptl_crystal_colour brown
_exptl_crystal_density_diffrn 1.630
_exptl_crystal_density_method 'not measured'
_exptl_crystal_description block
_exptl_crystal_F_000 692
_exptl_crystal_size_max 0.12
_exptl_crystal_size_mid 0.08
_exptl_crystal_size_min 0.06
_refine_diff_density_max 1.365
_refine_diff_density_min -0.509
_refine_diff_density_rms 0.093
_refine_ls_abs_structure_details 'Flack H D (1983), Acta Cryst. A39, 876-881'
_refine_ls_abs_structure_Flack 0.0(4)
_refine_ls_extinction_method none
_refine_ls_goodness_of_fit_ref 1.031
_refine_ls_hydrogen_treatment mixed
_refine_ls_matrix_type full
_refine_ls_number_parameters 99
_refine_ls_number_reflns 1221
_refine_ls_number_restraints 0
_refine_ls_restrained_S_all 1.031
_refine_ls_R_factor_all 0.0713
_refine_ls_R_factor_gt 0.0678
_refine_ls_shift/su_max 0.001
_refine_ls_shift/su_mean 0.000
_refine_ls_structure_factor_coef Fsqd
_refine_ls_weighting_details 'calc w=1/[\s^2^(Fo^2^)+(0.0151P)^2^+0.0000P] where P=(Fo^2^+2Fc^2^)/3'
_refine_ls_weighting_scheme calc
_refine_ls_wR_factor_gt 0.1619
_refine_ls_wR_factor_ref 0.1654
_reflns_number_gt 1108
_reflns_number_total 1221
_reflns_threshold_expression >2sigma(I)
_cod_data_source_file c7nj01705g2.cif
_cod_data_source_block m101024e1
_cod_original_sg_symbol_H-M i_-4
_cod_database_code 1546581

loop_
_symmetry_equiv_pos_as_xyz
'x, y, z'
'y, -x, -z'
'-x, -y, z'
'-y, x, -z'
'x+1/2, y+1/2, z+1/2'
'y+1/2, -x+1/2, -z+1/2'
'-x+1/2, -y+1/2, z+1/2'
'-y+1/2, x+1/2, -z+1/2'

loop_
_atom_site_label
_atom_site_type_symbol
_atom_site_fract_x
_atom_site_fract_y
_atom_site_fract_z
_atom_site_U_iso_or_equiv
_atom_site_adp_type
_atom_site_occupancy
_atom_site_symmetry_multiplicity
_atom_site_calc_flag
_atom_site_refinement_flags
Ni1 Ni 0.0000 1.0000 0.0000 0.0350(4) Uani 1 4 d S
S1 S 0.1424(2) 0.66032(19) 0.18361(13) 0.0493(5) Uani 1 1 d .
N1 N 0.0752(5) 0.8171(5) 0.0388(4) 0.0388(13) Uani 1 1 d .
N2 N 0.0408(6) 0.8999(6) 0.2080(4) 0.0467(14) Uani 1 1 d .
N3 N 0.0000 1.0000 0.1558(5) 0.0375(16) Uani 1 2 d S
C1 C 0.1212(6) 0.7062(6) -0.0080(6) 0.0405(14) Uani 1 1 d .
C2 C 0.1313(7) 0.6896(7) -0.1132(6) 0.0482(17) Uani 1 1 d .
H2 H 0.1033 0.7559 -0.1586 0.058 Uiso 1 1 calc R
C3 C 0.1829(10) 0.5742(8) -0.1491(6) 0.067(2) Uani 1 1 d .
H3 H 0.1908 0.5604 -0.2202 0.080 Uiso 1 1 calc R
C4 C 0.2242(10) 0.4764(9) -0.0804(7) 0.073(3) Uani 1 1 d .
H4 H 0.2590 0.3975 -0.1068 0.088 Uiso 1 1 calc R
C5 C 0.2159(9) 0.4912(8) 0.0222(5) 0.060(2) Uani 1 1 d .
H5 H 0.2448 0.4243 0.0668 0.072 Uiso 1 1 calc R
C6 C 0.1636(7) 0.6078(7) 0.0605(5) 0.0485(17) Uani 1 1 d .
C7 C 0.0788(6) 0.8063(7) 0.1359(5) 0.0428(16) Uani 1 1 d .

loop_
_atom_site_aniso_label
_atom_site_aniso_U_11
_atom_site_aniso_U_22
_atom_site_aniso_U_33
_atom_site_aniso_U_23
_atom_site_aniso_U_13
_atom_site_aniso_U_12
Ni1 0.0318(6) 0.0318(6) 0.0414(8) 0.000 0.000 0.000
S1 0.0499(11) 0.0465(12) 0.0516(10) 0.0146(8) 0.0082(8) 0.0106(9)
N1 0.031(3) 0.042(3) 0.044(3) 0.006(2) -0.001(2) 0.004(3)
N2 0.050(4) 0.047(4) 0.043(3) 0.005(3) 0.005(2) 0.014(3)
N3 0.024(4) 0.047(5) 0.041(4) 0.000 0.000 -0.003(4)
C1 0.032(3) 0.039(4) 0.050(3) -0.001(3) -0.002(3) -0.003(2)
C2 0.046(4) 0.044(4) 0.054(4) -0.010(3) -0.006(3) 0.002(3)
C3 0.080(6) 0.052(5) 0.069(5) -0.023(4) -0.007(4) 0.015(4)
C4 0.088(7) 0.052(5) 0.079(6) -0.006(5) -0.003(6) 0.031(4)
C5 0.066(5) 0.047(5) 0.067(6) 0.001(4) -0.002(4) 0.016(4)
C6 0.044(4) 0.044(4) 0.057(4) 0.001(3) 0.002(3) 0.001(3)
C7 0.029(3) 0.049(4) 0.051(4) 0.007(3) 0.002(3) -0.001(3)

loop_
_atom_type_symbol
_atom_type_description
_atom_type_scat_dispersion_real
_atom_type_scat_dispersion_imag
_atom_type_scat_source
C C 0.0033 0.0016 'International Tables Vol C Tables 4.2.6.8 and 6.1.1.4'
H H 0.0000 0.0000 'International Tables Vol C Tables 4.2.6.8 and 6.1.1.4'
N N 0.0061 0.0033 'International Tables Vol C Tables 4.2.6.8 and 6.1.1.4'
S S 0.1246 0.1234 'International Tables Vol C Tables 4.2.6.8 and 6.1.1.4'
Ni Ni 0.3393 1.1124 'International Tables Vol C Tables 4.2.6.8 and 6.1.1.4'

loop_
_geom_angle_atom_site_label_1
_geom_angle_atom_site_label_2
_geom_angle_atom_site_label_3
_geom_angle
_geom_angle_site_symmetry_1
_geom_angle_site_symmetry_3
N3 Ni1 N3 180.000(1) 2_465 .
N3 Ni1 N1 75.87(14) 2_465 2_465
N3 Ni1 N1 104.13(14) . 2_465
N3 Ni1 N1 75.87(14) 2_465 4_665
N3 Ni1 N1 104.13(14) . 4_665
N1 Ni1 N1 151.7(3) 2_465 4_665
N3 Ni1 N1 104.13(14) 2_465 .
N3 Ni1 N1 75.87(14) . .
N1 Ni1 N1 93.42(7) 2_465 .
N1 Ni1 N1 93.42(7) 4_665 .
N3 Ni1 N1 104.13(14) 2_465 3_575
N3 Ni1 N1 75.87(14) . 3_575
N1 Ni1 N1 93.42(7) 2_465 3_575
N1 Ni1 N1 93.42(7) 4_665 3_575
N1 Ni1 N1 151.7(3) . 3_575
C6 S1 C7 88.7(3) . .
C7 N1 C1 111.4(6) . .
C7 N1 Ni1 109.3(5) . .
C1 N1 Ni1 139.3(4) . .
N3 N2 C7 105.7(5) . .
N2 N3 N2 116.5(6) . 3_575
N2 N3 Ni1 121.8(3) . .
N2 N3 Ni1 121.8(3) 3_575 .
N1 C1 C2 124.7(6) . .
N1 C1 C6 114.0(6) . .
C2 C1 C6 121.3(7) . .
C3 C2 C1 118.2(7) . .
C3 C2 H2 120.9 . .
C1 C2 H2 120.9 . .
C2 C3 C4 120.2(7) . .
C2 C3 H3 119.9 . .
C4 C3 H3 119.9 . .
C5 C4 C3 122.4(7) . .
C5 C4 H4 118.8 . .
C3 C4 H4 118.8 . .
C4 C5 C6 118.4(7) . .
C4 C5 H5 120.8 . .
C6 C5 H5 120.8 . .
C5 C6 C1 119.6(7) . .
C5 C6 S1 130.8(6) . .
C1 C6 S1 109.6(5) . .
N1 C7 N2 127.3(7) . .
N1 C7 S1 116.2(5) . .
N2 C7 S1 116.5(5) . .

loop_
_geom_bond_atom_site_label_1
_geom_bond_atom_site_label_2
_geom_bond_distance
_geom_bond_site_symmetry_2
Ni1 N3 2.051(6) 2_465
Ni1 N3 2.051(6) .
Ni1 N1 2.092(6) 2_465
Ni1 N1 2.092(6) 4_665
Ni1 N1 2.092(6) .
Ni1 N1 2.092(6) 3_575
S1 C6 1.721(7) .
S1 C7 1.750(7) .
N1 C7 1.284(8) .
N1 C1 1.377(8) .
N2 N3 1.305(6) .
N2 C7 1.404(9) .
N3 N2 1.305(6) 3_575
C1 C2 1.398(10) .
C1 C6 1.422(10) .
C2 C3 1.380(10) .
C2 H2 0.9500 .
C3 C4 1.416(11) .
C3 H3 0.9500 .
C4 C5 1.361(12) .
C4 H4 0.9500 .
C5 C6 1.404(10) .
C5 H5 0.9500 .

loop_
_geom_torsion_atom_site_label_1
_geom_torsion_atom_site_label_2
_geom_torsion_atom_site_label_3
_geom_torsion_atom_site_label_4
_geom_torsion
_geom_torsion_site_symmetry_1
_geom_torsion_site_symmetry_4
N3 Ni1 N1 C7 -179.7(4) 2_465 .
N3 Ni1 N1 C7 0.3(4) . .
N1 Ni1 N1 C7 -103.4(4) 2_465 .
N1 Ni1 N1 C7 104.1(4) 4_665 .
N1 Ni1 N1 C7 0.3(4) 3_575 .
N3 Ni1 N1 C1 0.3(7) 2_465 .
N3 Ni1 N1 C1 -179.7(7) . .
N1 Ni1 N1 C1 76.5(7) 2_465 .
N1 Ni1 N1 C1 -76.0(7) 4_665 .
N1 Ni1 N1 C1 -179.7(7) 3_575 .
C7 N2 N3 N2 179.9(6) . 3_575
C7 N2 N3 Ni1 -0.1(6) . .
N3 Ni1 N3 N2 0(100) 2_465 .
N1 Ni1 N3 N2 89.8(4) 2_465 .
N1 Ni1 N3 N2 -90.2(4) 4_665 .
N1 Ni1 N3 N2 -0.2(4) . .
N1 Ni1 N3 N2 179.8(4) 3_575 .
N3 Ni1 N3 N2 0(100) 2_465 3_575
N1 Ni1 N3 N2 -90.2(4) 2_465 3_575
N1 Ni1 N3 N2 89.8(4) 4_665 3_575
N1 Ni1 N3 N2 179.8(4) . 3_575
N1 Ni1 N3 N2 -0.2(4) 3_575 3_575
C7 N1 C1 C2 -178.9(6) . .
Ni1 N1 C1 C2 1.2(11) . .
C7 N1 C1 C6 -1.1(8) . .
Ni1 N1 C1 C6 179.0(5) . .
N1 C1 C2 C3 178.1(7) . .
C6 C1 C2 C3 0.5(12) . .
C1 C2 C3 C4 -0.1(14) . .
C2 C3 C4 C5 -0.4(16) . .
C3 C4 C5 C6 0.4(15) . .
C4 C5 C6 C1 0.0(12) . .
C4 C5 C6 S1 -178.3(7) . .
N1 C1 C6 C5 -178.3(7) . .
C2 C1 C6 C5 -0.5(11) . .
N1 C1 C6 S1 0.3(8) . .
C2 C1 C6 S1 178.2(6) . .
C7 S1 C6 C5 178.8(8) . .
C7 S1 C6 C1 0.3(5) . .
C1 N1 C7 N2 179.5(7) . .
Ni1 N1 C7 N2 -0.6(9) . .
C1 N1 C7 S1 1.3(8) . .
Ni1 N1 C7 S1 -178.7(3) . .
N3 N2 C7 N1 0.5(9) . .
N3 N2 C7 S1 178.6(4) . .
C6 S1 C7 N1 -1.0(6) . .
C6 S1 C7 N2 -179.3(6) . .
